data_7202652
loop_
_publ_author_name
'Wang, Duo-Zhi'
'Liu, Chun-Sen'
'Li, Jian-Rong'
'Li, Lei'
'Zeng, Yong-Fei'
'Bu, Xian-He'

_publ_section_title
;
 New d10 metal?organic coordination polymers with
 9,10-bis(triazol-1-ylmethyl)anthracene (L): Syntheses, crystal
 structures, and luminescent properties
;
_journal_issue 4
_journal_name_full CrystEngComm
_journal_page_first 289
_journal_paper_doi 10.1039/b618015a
_journal_volume 9
_journal_year 2007
_chemical_formula_sum 'C20 H16 Ag B F4 N6 O0'
_chemical_formula_weight 535.07
_chemical_name_systematic
;
?
;
_space_group_IT_number 56
_symmetry_cell_setting orthorhombic
_symmetry_space_group_name_Hall '-P 2ab 2ac'
_symmetry_space_group_name_H-M 'P c c n'
_atom_sites_solution_hydrogens geom
_atom_sites_solution_primary direct
_atom_sites_solution_secondary difmap
_audit_creation_method SHELXL-97
_cell_angle_alpha 90.00
_cell_angle_beta 90.00
_cell_angle_gamma 90.00
_cell_formula_units_Z 4
_cell_length_a 23.858(5)
_cell_length_b 5.2642(10)
_cell_length_c 15.317(3)
_cell_measurement_reflns_used 1893
_cell_measurement_temperature 293(2)
_cell_measurement_theta_max 23.9622
_cell_measurement_theta_min 3.1614
_cell_volume 1923.7(7)
_computing_cell_refinement 'Bruker SMART'
_computing_data_collection 'Bruker SMART'
_computing_data_reduction 'Bruker SAINT'
_computing_molecular_graphics 'Bruker SHELXTL'
_computing_publication_material 'Bruker SHELXTL'
_computing_structure_refinement 'SHELXL-97 (Sheldrick, 1997)'
_computing_structure_solution 'SHELXS-97 (Sheldrick, 1990)'
_diffrn_ambient_temperature 293(2)
_diffrn_measured_fraction_theta_full 0.991
_diffrn_measured_fraction_theta_max 0.991
_diffrn_measurement_device_type 'CCD area detector'
_diffrn_measurement_method 'phi and omega scans'
_diffrn_radiation_monochromator graphite
_diffrn_radiation_source 'fine-focus sealed tube'
_diffrn_radiation_type MoK\a
_diffrn_radiation_wavelength 0.71073
_diffrn_reflns_av_R_equivalents 0.0670
_diffrn_reflns_av_sigmaI/netI 0.0514
_diffrn_reflns_limit_h_max 29
_diffrn_reflns_limit_h_min -29
_diffrn_reflns_limit_k_max 6
_diffrn_reflns_limit_k_min -6
_diffrn_reflns_limit_l_max 19
_diffrn_reflns_limit_l_min -13
_diffrn_reflns_number 9926
_diffrn_reflns_theta_full 26.35
_diffrn_reflns_theta_max 26.35
_diffrn_reflns_theta_min 2.66
_diffrn_standards_decay_% 0
_diffrn_standards_interval_count 150
_diffrn_standards_number 2
_exptl_absorpt_coefficient_mu 1.108
_exptl_absorpt_correction_T_max 0.860
_exptl_absorpt_correction_T_min 0.780
_exptl_absorpt_correction_type multi-scan
_exptl_crystal_colour yellow
_exptl_crystal_density_diffrn 1.847
_exptl_crystal_density_method 'not measured'
_exptl_crystal_description block
_exptl_crystal_F_000 1064
_exptl_crystal_size_max 0.22
_exptl_crystal_size_mid 0.18
_exptl_crystal_size_min 0.14
_refine_diff_density_max 0.511
_refine_diff_density_min -0.615
_refine_diff_density_rms 0.094
_refine_ls_extinction_method none
_refine_ls_goodness_of_fit_ref 0.980
_refine_ls_hydrogen_treatment constr
_refine_ls_matrix_type full
_refine_ls_number_parameters 151
_refine_ls_number_reflns 1959
_refine_ls_number_restraints 0
_refine_ls_restrained_S_all 0.980
_refine_ls_R_factor_all 0.0805
_refine_ls_R_factor_gt 0.0382
_refine_ls_shift/su_max 0.002
_refine_ls_shift/su_mean 0.000
_refine_ls_structure_factor_coef Fsqd
_refine_ls_weighting_details 'calc w=1/[\s^2^(Fo^2^)+(0.0500P)^2^+1.9075P] where P=(Fo^2^+2Fc^2^)/3'
_refine_ls_weighting_scheme calc
_refine_ls_wR_factor_gt 0.0861
_refine_ls_wR_factor_ref 0.1059
_reflns_number_gt 1204
_reflns_number_total 1959
_reflns_threshold_expression >2sigma(I)
_cod_data_source_file b618015a.txt
_cod_data_source_block 2
_cod_depositor_comments
;
The following automatic conversions were performed:
'_symmetry_cell_setting' value 'Orthorhombic' changed to 'orthorhombic'
according to '/home/saulius/struct/CIF-dictionaries/cif_core.dic'
dictionary named 'cif_core.dic' version 2.4.1 from 2010-06-29.

Automatic conversion script
Id: cif_fix_enum 1527 2010-12-29 10:47:43Z saulius 
;
_cod_original_cell_volume 1923.7(6)
_cod_original_sg_symbol_H-M 'Pccn '
_cod_database_code 7202652

loop_
_symmetry_equiv_pos_as_xyz
'x, y, z'
'-x+1/2, -y+1/2, z'
'-x, y+1/2, -z+1/2'
'x+1/2, -y, -z+1/2'
'-x, -y, -z'
'x-1/2, y-1/2, -z'
'x, -y-1/2, z-1/2'
'-x-1/2, y, z-1/2'

loop_
_atom_site_label
_atom_site_type_symbol
_atom_site_fract_x
_atom_site_fract_y
_atom_site_fract_z
_atom_site_U_iso_or_equiv
_atom_site_adp_type
_atom_site_occupancy
_atom_site_symmetry_multiplicity
_atom_site_calc_flag
_atom_site_refinement_flags
_atom_site_disorder_assembly
_atom_site_disorder_group
Ag1 Ag 0.7500 0.2500 1.15515(3) 0.03776(19) Uani 1 2 d S . .
N1 N 0.69570(15) -0.0730(7) 1.1382(2) 0.0318(9) Uani 1 1 d . . .
N2 N 0.63882(17) -0.4005(8) 1.1661(2) 0.0406(10) Uani 1 1 d . . .
N3 N 0.64793(15) -0.3761(7) 1.0787(2) 0.0303(8) Uani 1 1 d . . .
C1 C 0.68172(19) -0.1827(8) 1.0636(3) 0.0315(10) Uani 1 1 d . . .
H1A H 0.6939 -0.1312 1.0087 0.038 Uiso 1 1 calc R . .
C2 C 0.6688(2) -0.2135(9) 1.1989(3) 0.0409(12) Uani 1 1 d . . .
H2A H 0.6713 -0.1812 1.2584 0.049 Uiso 1 1 calc R . .
C3 C 0.62140(18) -0.5515(8) 1.0164(3) 0.0320(10) Uani 1 1 d . . .
H3A H 0.6300 -0.7245 1.0337 0.038 Uiso 1 1 calc R . .
H3B H 0.6376 -0.5241 0.9591 0.038 Uiso 1 1 calc R . .
C4 C 0.55888(17) -0.5231(7) 1.0098(3) 0.0248(9) Uani 1 1 d . . .
C5 C 0.53684(18) -0.3411(8) 0.9516(3) 0.0263(10) Uani 1 1 d . . .
C6 C 0.5715(2) -0.1744(8) 0.9020(3) 0.0343(11) Uani 1 1 d . . .
H6A H 0.6102 -0.1861 0.9075 0.041 Uiso 1 1 calc R . .
C7 C 0.5494(2) 0.0008(8) 0.8468(3) 0.0385(12) Uani 1 1 d . . .
H7A H 0.5732 0.1099 0.8165 0.046 Uiso 1 1 calc R . .
C8 C 0.4912(2) 0.0195(9) 0.8350(3) 0.0393(12) Uani 1 1 d . . .
H8A H 0.4764 0.1376 0.7961 0.047 Uiso 1 1 calc R . .
C9 C 0.4565(2) -0.1363(9) 0.8807(3) 0.0337(11) Uani 1 1 d . . .
H9A H 0.4180 -0.1223 0.8724 0.040 Uiso 1 1 calc R . .
C10 C 0.47705(18) -0.3203(7) 0.9409(3) 0.0268(10) Uani 1 1 d . . .
B1 B 0.7500 0.2500 0.8805(6) 0.057(3) Uani 1 2 d S . .
F1 F 0.7500 0.2500 0.9651(3) 0.095(2) Uani 1 2 d S A 1
F1' F 0.7569(5) -0.038(2) 0.8818(8) 0.150(5) Uani 0.50 1 d P A 2
F2 F 0.7038(2) 0.2360(12) 0.8375(3) 0.144(3) Uani 1 1 d . A .

loop_
_atom_site_aniso_label
_atom_site_aniso_U_11
_atom_site_aniso_U_22
_atom_site_aniso_U_33
_atom_site_aniso_U_23
_atom_site_aniso_U_13
_atom_site_aniso_U_12
Ag1 0.0362(3) 0.0335(3) 0.0436(3) 0.000 0.000 -0.0056(3)
N1 0.029(2) 0.033(2) 0.034(2) 0.0024(18) -0.0022(16) 0.0014(17)
N2 0.044(3) 0.043(3) 0.034(2) 0.0028(19) -0.0004(19) -0.009(2)
N3 0.028(2) 0.031(2) 0.032(2) 0.0018(17) 0.0002(16) 0.0001(17)
C1 0.030(2) 0.030(3) 0.034(2) 0.0027(19) 0.004(2) 0.0009(18)
C2 0.046(3) 0.046(3) 0.031(2) 0.001(2) -0.002(2) -0.008(2)
C3 0.028(2) 0.030(2) 0.037(3) -0.003(2) -0.001(2) 0.0032(19)
C4 0.025(2) 0.021(2) 0.028(2) -0.0059(17) -0.0010(18) -0.0012(17)
C5 0.031(2) 0.021(2) 0.027(2) -0.0078(18) 0.0031(19) -0.0018(18)
C6 0.036(3) 0.035(3) 0.032(2) -0.002(2) 0.005(2) -0.0029(19)
C7 0.054(3) 0.034(3) 0.027(2) 0.004(2) 0.011(2) -0.011(2)
C8 0.056(3) 0.030(3) 0.031(3) 0.006(2) 0.000(2) 0.005(2)
C9 0.036(3) 0.031(2) 0.034(2) -0.003(2) -0.002(2) 0.005(2)
C10 0.036(3) 0.019(2) 0.025(2) -0.0058(17) -0.0015(19) 0.0015(17)
B1 0.043(5) 0.096(8) 0.033(4) 0.000 0.000 -0.008(6)
F1 0.075(3) 0.171(6) 0.038(3) 0.000 0.000 -0.036(4)
F1' 0.247(15) 0.089(8) 0.116(8) -0.034(6) 0.001(9) 0.038(8)
F2 0.093(3) 0.245(8) 0.094(3) -0.042(4) -0.047(3) 0.014(4)

loop_
_atom_type_symbol
_atom_type_description
_atom_type_scat_dispersion_real
_atom_type_scat_dispersion_imag
_atom_type_scat_source
C C 0.0033 0.0016 'International Tables Vol C Tables 4.2.6.8 and 6.1.1.4'
H H 0.0000 0.0000 'International Tables Vol C Tables 4.2.6.8 and 6.1.1.4'
B B 0.0013 0.0007 'International Tables Vol C Tables 4.2.6.8 and 6.1.1.4'
N N 0.0061 0.0033 'International Tables Vol C Tables 4.2.6.8 and 6.1.1.4'
O O 0.0106 0.0060 'International Tables Vol C Tables 4.2.6.8 and 6.1.1.4'
F F 0.0171 0.0103 'International Tables Vol C Tables 4.2.6.8 and 6.1.1.4'
Ag Ag -0.8971 1.1015 'International Tables Vol C Tables 4.2.6.8 and 6.1.1.4'

loop_
_geom_angle_atom_site_label_1
_geom_angle_atom_site_label_2
_geom_angle_atom_site_label_3
_geom_angle
_geom_angle_site_symmetry_1
_geom_angle_site_symmetry_3
_geom_angle_publ_flag
N1 Ag1 N1 166.12(19) 2_655 . ?
C1 N1 C2 103.6(4) . . ?
C1 N1 Ag1 126.9(3) . . ?
C2 N1 Ag1 129.4(3) . . ?
C2 N2 N3 102.5(4) . . ?
C1 N3 N2 110.0(4) . . ?
C1 N3 C3 129.4(4) . . ?
N2 N3 C3 120.6(4) . . ?
N3 C1 N1 109.9(4) . . ?
N3 C1 H1A 125.1 . . ?
N1 C1 H1A 125.1 . . ?
N2 C2 N1 113.9(4) . . ?
N2 C2 H2A 123.0 . . ?
N1 C2 H2A 123.0 . . ?
N3 C3 C4 114.1(3) . . ?
N3 C3 H3A 108.7 . . ?
C4 C3 H3A 108.7 . . ?
N3 C3 H3B 108.7 . . ?
C4 C3 H3B 108.7 . . ?
H3A C3 H3B 107.6 . . ?
C10 C4 C5 120.6(4) 5_647 . ?
C10 C4 C3 120.7(4) 5_647 . ?
C5 C4 C3 118.7(4) . . ?
C4 C5 C6 122.6(4) . . ?
C4 C5 C10 119.6(4) . . ?
C6 C5 C10 117.8(4) . . ?
C7 C6 C5 121.7(5) . . ?
C7 C6 H6A 119.1 . . ?
C5 C6 H6A 119.1 . . ?
C6 C7 C8 120.8(4) . . ?
C6 C7 H7A 119.6 . . ?
C8 C7 H7A 119.6 . . ?
C9 C8 C7 119.6(4) . . ?
C9 C8 H8A 120.2 . . ?
C7 C8 H8A 120.2 . . ?
C8 C9 C10 122.2(4) . . ?
C8 C9 H9A 118.9 . . ?
C10 C9 H9A 118.9 . . ?
C4 C10 C9 122.3(4) 5_647 . ?
C4 C10 C5 119.8(4) 5_647 . ?
C9 C10 C5 117.9(4) . . ?
F2 B1 F2 118.3(9) 2_655 . ?
F2 B1 F1 120.8(4) 2_655 . ?
F2 B1 F1 120.8(4) . . ?
F2 B1 F1' 88.4(6) 2_655 . ?
F2 B1 F1' 92.4(6) . . ?
F1 B1 F1' 89.3(6) . . ?
F2 B1 F1' 92.4(6) 2_655 2_655 ?
F2 B1 F1' 88.4(6) . 2_655 ?
F1 B1 F1' 89.3(6) . 2_655 ?
F1' B1 F1' 178.5(11) . 2_655 ?

loop_
_geom_bond_atom_site_label_1
_geom_bond_atom_site_label_2
_geom_bond_distance
_geom_bond_site_symmetry_2
_geom_bond_publ_flag
Ag1 N1 2.153(4) 2_655 ?
Ag1 N1 2.153(4) . ?
N1 C1 1.322(6) . ?
N1 C2 1.350(6) . ?
N2 C2 1.317(6) . ?
N2 N3 1.362(5) . ?
N3 C1 1.319(6) . ?
N3 C3 1.471(6) . ?
C1 H1A 0.9300 . ?
C2 H2A 0.9300 . ?
C3 C4 1.502(6) . ?
C3 H3A 0.9700 . ?
C3 H3B 0.9700 . ?
C4 C10 1.409(6) 5_647 ?
C4 C5 1.410(6) . ?
C5 C6 1.425(6) . ?
C5 C10 1.440(6) . ?
C6 C7 1.357(6) . ?
C6 H6A 0.9300 . ?
C7 C8 1.405(7) . ?
C7 H7A 0.9300 . ?
C8 C9 1.360(7) . ?
C8 H8A 0.9300 . ?
C9 C10 1.425(6) . ?
C9 H9A 0.9300 . ?
C10 C4 1.409(6) 5_647 ?
B1 F2 1.286(6) 2_655 ?
B1 F2 1.286(6) . ?
B1 F1 1.295(10) . ?
B1 F1' 1.527(11) . ?
B1 F1' 1.527(11) 2_655 ?

loop_
_geom_torsion_atom_site_label_1
_geom_torsion_atom_site_label_2
_geom_torsion_atom_site_label_3
_geom_torsion_atom_site_label_4
_geom_torsion
_geom_torsion_site_symmetry_1
_geom_torsion_site_symmetry_2
_geom_torsion_site_symmetry_3
_geom_torsion_site_symmetry_4
_geom_torsion_publ_flag
N1 Ag1 N1 C1 4.6(3) 2_655 . . . ?
N1 Ag1 N1 C2 -176.6(4) 2_655 . . . ?
C2 N2 N3 C1 0.0(5) . . . . ?
C2 N2 N3 C3 -179.9(4) . . . . ?
N2 N3 C1 N1 -0.4(5) . . . . ?
C3 N3 C1 N1 179.4(4) . . . . ?
C2 N1 C1 N3 0.7(5) . . . . ?
Ag1 N1 C1 N3 179.7(3) . . . . ?
N3 N2 C2 N1 0.4(5) . . . . ?
C1 N1 C2 N2 -0.7(6) . . . . ?
Ag1 N1 C2 N2 -179.7(3) . . . . ?
C1 N3 C3 C4 -111.6(5) . . . . ?
N2 N3 C3 C4 68.3(5) . . . . ?
N3 C3 C4 C10 -95.4(5) . . . 5_647 ?
N3 C3 C4 C5 86.2(5) . . . . ?
C10 C4 C5 C6 178.5(4) 5_647 . . . ?
C3 C4 C5 C6 -3.2(6) . . . . ?
C10 C4 C5 C10 -1.7(6) 5_647 . . . ?
C3 C4 C5 C10 176.7(4) . . . . ?
C4 C5 C6 C7 -179.5(4) . . . . ?
C10 C5 C6 C7 0.6(6) . . . . ?
C5 C6 C7 C8 -1.7(7) . . . . ?
C6 C7 C8 C9 1.4(7) . . . . ?
C7 C8 C9 C10 -0.1(7) . . . . ?
C8 C9 C10 C4 178.1(4) . . . 5_647 ?
C8 C9 C10 C5 -1.0(7) . . . . ?
C4 C5 C10 C4 1.6(6) . . . 5_647 ?
C6 C5 C10 C4 -178.5(4) . . . 5_647 ?
C4 C5 C10 C9 -179.2(4) . . . . ?
C6 C5 C10 C9 0.7(6) . . . . ?
